data_4083869
loop_
_publ_author_name
'Albertin, Gabriele'
'Antoniutti, Stefano'
'Botter, Alessandra'
'Castro, Jes\'us'
'Giacomello, Mattia'

_publ_section_title
;
 Preparation of Diazoalkane Complexes of Ruthenium and Their
 Cyclization Reactions with Alkenes and Alkynes
;
_journal_name_full Organometallics
_journal_page_first 140702103357007
_journal_paper_doi 10.1021/om500481d
_journal_year 2014
_chemical_formula_sum 'C66 H61 B Cl2 N2 O3 P2 Ru'
_chemical_formula_weight 1174.89
_chemical_name_systematic
; 
 ? 
;
_space_group_IT_number 2
_symmetry_cell_setting triclinic
_symmetry_space_group_name_Hall '-P 1'
_symmetry_space_group_name_H-M 'P -1'
_atom_sites_solution_hydrogens geom
_atom_sites_solution_primary direct
_atom_sites_solution_secondary difmap
_audit_creation_method SHELXL-97
_cell_angle_alpha 101.553(10)
_cell_angle_beta 109.251(11)
_cell_angle_gamma 96.707(12)
_cell_formula_units_Z 2
_cell_length_a 12.388(7)
_cell_length_b 14.122(8)
_cell_length_c 18.608(11)
_cell_measurement_reflns_used 4651
_cell_measurement_temperature 293(2)
_cell_measurement_theta_max 21.34
_cell_measurement_theta_min 2.27
_cell_volume 2952(3)
_computing_cell_refinement 'Bruker SAINT'
_computing_data_collection 'Bruker SMART'
_computing_data_reduction 'Bruker SAINT'
_computing_molecular_graphics 'Ortep-3 for Windows (Farrugia, 1997)'
_computing_structure_refinement 'SHELXL-97 (Sheldrick, 1997)'
_computing_structure_solution 'Superflip (Palatinus L., Chapuis G. (2007)'
_diffrn_ambient_temperature 293(2)
_diffrn_measured_fraction_theta_full 0.974
_diffrn_measured_fraction_theta_max 0.974
_diffrn_measurement_device_type 'Bruker SMART 1000 CCD'
_diffrn_measurement_method '\f and \w scans'
_diffrn_radiation_monochromator graphite
_diffrn_radiation_source 'fine-focus sealed tube'
_diffrn_radiation_type MoK\a
_diffrn_radiation_wavelength 0.71073
_diffrn_reflns_av_R_equivalents 0.0432
_diffrn_reflns_av_sigmaI/netI 0.0700
_diffrn_reflns_limit_h_max 14
_diffrn_reflns_limit_h_min -14
_diffrn_reflns_limit_k_max 16
_diffrn_reflns_limit_k_min -16
_diffrn_reflns_limit_l_max 21
_diffrn_reflns_limit_l_min -22
_diffrn_reflns_number 22578
_diffrn_reflns_theta_full 25.25
_diffrn_reflns_theta_max 25.25
_diffrn_reflns_theta_min 1.50
_exptl_absorpt_coefficient_mu 0.458
_exptl_absorpt_correction_T_max 0.7452
_exptl_absorpt_correction_T_min 0.6794
_exptl_absorpt_correction_type multi-scan
_exptl_absorpt_process_details 'SADABS v.2008/1; (Sheldrick 1996)'
_exptl_crystal_colour yellow
_exptl_crystal_density_diffrn 1.322
_exptl_crystal_density_method 'not measured'
_exptl_crystal_description prism
_exptl_crystal_F_000 1216
_exptl_crystal_size_max 0.34
_exptl_crystal_size_mid 0.20
_exptl_crystal_size_min 0.14
_refine_diff_density_max 0.796
_refine_diff_density_min -0.643
_refine_diff_density_rms 0.067
_refine_ls_extinction_method none
_refine_ls_goodness_of_fit_ref 1.004
_refine_ls_hydrogen_treatment mixed
_refine_ls_matrix_type full
_refine_ls_number_parameters 697
_refine_ls_number_reflns 10426
_refine_ls_number_restraints 0
_refine_ls_restrained_S_all 1.004
_refine_ls_R_factor_all 0.0888
_refine_ls_R_factor_gt 0.0470
_refine_ls_shift/su_max 0.001
_refine_ls_shift/su_mean 0.000
_refine_ls_structure_factor_coef Fsqd
_refine_ls_weighting_details 'calc w=1/[\s^2^(Fo^2^)+(0.0504P)^2^+2.2977P] where P=(Fo^2^+2Fc^2^)/3'
_refine_ls_weighting_scheme calc
_refine_ls_wR_factor_gt 0.1039
_refine_ls_wR_factor_ref 0.1268
_reflns_number_gt 6958
_reflns_number_total 10426
_reflns_threshold_expression >2sigma(I)
_cod_data_source_file om500481d_si_002.cif
_cod_data_source_block 24c
_cod_depositor_comments
;
The following automatic conversions were performed:

'_symmetry_cell_setting' value 'Triclinic' changed to 'triclinic'
according to
/usr/data/users/saulius/crontab/automatic-downloads/rss-feeds/ACS/lib/dictionaries/cif_core.dic
dictionary named 'cif_core.dic' version 2.4.2 from 2011-04-26.

Automatic conversion script
Id: cif_fix_values 2281 2013-09-26 08:29:07Z andrius 
;
_cod_original_sg_symbol_H-M 'P-1   '
_cod_database_code 4083869

loop_
_symmetry_equiv_pos_as_xyz
'x, y, z'
'-x, -y, -z'

loop_
_atom_site_label
_atom_site_type_symbol
_atom_site_fract_x
_atom_site_fract_y
_atom_site_fract_z
_atom_site_U_iso_or_equiv
_atom_site_adp_type
_atom_site_occupancy
_atom_site_symmetry_multiplicity
_atom_site_calc_flag
_atom_site_refinement_flags
Ru Ru 0.23820(3) 0.35466(2) 0.825947(19) 0.03783(11) Uani 1 1 d .
CT1 H 0.3881 0.4011 0.9037 0.000 Uiso 0.00 1 d P
C61 C 0.3645(4) 0.3451(4) 0.9389(3) 0.0645(14) Uani 1 1 d .
H61 H 0.3454 0.3013 0.9661 0.077 Uiso 1 1 calc R
C62 C 0.4156(4) 0.3258(4) 0.8817(3) 0.0651(14) Uani 1 1 d .
H62 H 0.4374 0.2670 0.8647 0.078 Uiso 1 1 calc R
C63 C 0.4278(4) 0.4104(5) 0.8549(3) 0.0698(15) Uani 1 1 d .
H63 H 0.4589 0.4178 0.8167 0.084 Uiso 1 1 calc R
C64 C 0.3849(4) 0.4825(4) 0.8956(3) 0.0677(14) Uani 1 1 d .
H64 H 0.3820 0.5458 0.8891 0.081 Uiso 1 1 calc R
C65 C 0.3476(4) 0.4415(4) 0.9473(3) 0.0689(15) Uani 1 1 d .
H65 H 0.3163 0.4736 0.9821 0.083 Uiso 1 1 calc R
N1 N 0.1790(3) 0.3905(2) 0.71924(19) 0.0415(8) Uani 1 1 d .
N2 N 0.0902(3) 0.3449(2) 0.66012(19) 0.0424(8) Uani 1 1 d .
C3 C 0.0720(4) 0.3992(3) 0.5971(2) 0.0499(11) Uani 1 1 d .
C4 C 0.1737(4) 0.4812(3) 0.6318(3) 0.0638(13) Uani 1 1 d .
H4 H 0.1915 0.5292 0.6075 0.077 Uiso 1 1 calc R
C5 C 0.2351(4) 0.4753(3) 0.7026(3) 0.0611(13) Uani 1 1 d .
H5 H 0.3037 0.5185 0.7368 0.073 Uiso 1 1 calc R
C6 C 0.0500(4) 0.3265(3) 0.5186(3) 0.0516(11) Uani 1 1 d .
C7 C 0.1289(5) 0.2864(4) 0.4915(3) 0.0739(15) Uani 1 1 d .
H7 H 0.2082 0.3031 0.5216 0.089 Uiso 1 1 calc R
C8 C 0.0875(7) 0.2204(5) 0.4178(4) 0.097(2) Uani 1 1 d .
H8 H 0.1403 0.1935 0.3983 0.116 Uiso 1 1 calc R
C9 C -0.0283(7) 0.1940(4) 0.3734(3) 0.0890(19) Uani 1 1 d .
H9 H -0.0537 0.1493 0.3243 0.107 Uiso 1 1 calc R
C10 C -0.1080(5) 0.2332(4) 0.4009(3) 0.0734(15) Uani 1 1 d .
H10 H -0.1874 0.2142 0.3710 0.088 Uiso 1 1 calc R
C11 C -0.0692(4) 0.3015(3) 0.4740(3) 0.0510(11) Uani 1 1 d .
C12 C -0.1302(4) 0.3599(3) 0.5151(3) 0.0522(11) Uani 1 1 d .
C13 C -0.2467(4) 0.3628(4) 0.4954(3) 0.0695(14) Uani 1 1 d .
H13 H -0.3022 0.3192 0.4506 0.083 Uiso 1 1 calc R
C14 C -0.2793(5) 0.4316(5) 0.5435(4) 0.092(2) Uani 1 1 d .
H14 H -0.3579 0.4342 0.5306 0.110 Uiso 1 1 calc R
C15 C -0.1989(6) 0.4966(5) 0.6098(4) 0.100(2) Uani 1 1 d .
H15 H -0.2235 0.5432 0.6407 0.121 Uiso 1 1 calc R
C16 C -0.0815(5) 0.4932(4) 0.6313(3) 0.0816(17) Uani 1 1 d .
H16 H -0.0267 0.5365 0.6767 0.098 Uiso 1 1 calc R
C17 C -0.0482(4) 0.4246(3) 0.5839(3) 0.0538(11) Uani 1 1 d .
P1 P 0.16002(9) 0.18678(7) 0.76036(6) 0.0380(2) Uani 1 1 d .
C21 C 0.2304(4) 0.1094(3) 0.8227(2) 0.0444(10) Uani 1 1 d .
C22 C 0.2117(4) 0.1118(3) 0.8927(2) 0.0528(11) Uani 1 1 d .
H22 H 0.1625 0.1511 0.9062 0.063 Uiso 1 1 calc R
C23 C 0.2647(5) 0.0572(3) 0.9421(3) 0.0632(13) Uani 1 1 d .
H23 H 0.2505 0.0589 0.9883 0.076 Uiso 1 1 calc R
C24 C 0.3378(5) 0.0007(4) 0.9238(3) 0.0726(15) Uani 1 1 d .
H24 H 0.3745 -0.0356 0.9579 0.087 Uiso 1 1 calc R
C25 C 0.3576(5) -0.0032(4) 0.8555(3) 0.0763(15) Uani 1 1 d .
H25 H 0.4077 -0.0423 0.8432 0.092 Uiso 1 1 calc R
C26 C 0.3040(4) 0.0503(3) 0.8046(3) 0.0584(12) Uani 1 1 d .
H26 H 0.3174 0.0466 0.7578 0.070 Uiso 1 1 calc R
C31 C 0.0052(3) 0.1292(3) 0.7260(2) 0.0440(10) Uani 1 1 d .
C32 C -0.0337(4) 0.0462(3) 0.7470(3) 0.0593(12) Uani 1 1 d .
H32 H 0.0197 0.0196 0.7815 0.071 Uiso 1 1 calc R
C33 C -0.1506(5) 0.0027(4) 0.7171(3) 0.0760(16) Uani 1 1 d .
H33 H -0.1753 -0.0524 0.7321 0.091 Uiso 1 1 calc R
C34 C -0.2294(5) 0.0396(4) 0.6662(3) 0.0768(17) Uani 1 1 d .
H34 H -0.3080 0.0099 0.6462 0.092 Uiso 1 1 calc R
C35 C -0.1930(4) 0.1208(4) 0.6442(3) 0.0744(15) Uani 1 1 d .
H35 H -0.2471 0.1466 0.6095 0.089 Uiso 1 1 calc R
C36 C -0.0757(4) 0.1649(4) 0.6736(3) 0.0639(13) Uani 1 1 d .
H36 H -0.0517 0.2193 0.6575 0.077 Uiso 1 1 calc R
C41 C 0.1934(3) 0.1449(3) 0.6715(2) 0.0393(9) Uani 1 1 d .
C42 C 0.1302(4) 0.0602(3) 0.6138(2) 0.0561(12) Uani 1 1 d .
H42 H 0.0637 0.0264 0.6173 0.067 Uiso 1 1 calc R
C43 C 0.1631(4) 0.0248(4) 0.5514(3) 0.0649(13) Uani 1 1 d .
H43 H 0.1187 -0.0321 0.5131 0.078 Uiso 1 1 calc R
C44 C 0.2603(5) 0.0729(4) 0.5458(3) 0.0645(13) Uani 1 1 d .
H44 H 0.2826 0.0493 0.5035 0.077 Uiso 1 1 calc R
C45 C 0.3256(4) 0.1567(4) 0.6029(3) 0.0623(13) Uani 1 1 d .
H45 H 0.3930 0.1891 0.5996 0.075 Uiso 1 1 calc R
C46 C 0.2917(4) 0.1934(3) 0.6653(3) 0.0529(11) Uani 1 1 d .
H46 H 0.3356 0.2508 0.7031 0.064 Uiso 1 1 calc R
P2 P 0.07856(10) 0.37702(9) 0.85133(7) 0.0534(3) Uani 1 1 d .
O21 O 0.0297(3) 0.3066(3) 0.8939(2) 0.0861(11) Uani 1 1 d .
O22 O 0.0859(3) 0.4802(3) 0.9106(2) 0.0800(11) Uani 1 1 d .
O23 O -0.0309(3) 0.3694(3) 0.7759(2) 0.0796(11) Uani 1 1 d .
C51 C 0.0635(9) 0.3171(6) 0.9743(5) 0.158(4) Uani 1 1 d .
H51A H 0.1470 0.3278 0.9973 0.238 Uiso 1 1 calc R
H51B H 0.0300 0.2583 0.9839 0.238 Uiso 1 1 calc R
H51C H 0.0369 0.3724 0.9973 0.238 Uiso 1 1 calc R
C52 C 0.1134(7) 0.5703(4) 0.8913(5) 0.120(3) Uani 1 1 d .
H52A H 0.1680 0.5643 0.8649 0.180 Uiso 1 1 calc R
H52B H 0.1472 0.6227 0.9387 0.180 Uiso 1 1 calc R
H52C H 0.0435 0.5847 0.8574 0.180 Uiso 1 1 calc R
C53 C -0.1438(5) 0.3806(6) 0.7773(4) 0.124(3) Uani 1 1 d .
H53A H -0.1697 0.3339 0.8021 0.185 Uiso 1 1 calc R
H53B H -0.1980 0.3691 0.7243 0.185 Uiso 1 1 calc R
H53C H -0.1392 0.4463 0.8062 0.185 Uiso 1 1 calc R
Cl1 Cl 0.5938(2) 0.1711(2) 0.77284(18) 0.1752(11) Uani 1 1 d .
C1S C 0.6954(10) 0.1277(8) 0.8341(5) 0.195(5) Uani 1 1 d .
H1S1 H 0.6746 0.0563 0.8173 0.234 Uiso 1 1 calc R
H1S2 H 0.7683 0.1467 0.8271 0.234 Uiso 1 1 calc R
Cl2 Cl 0.7207(4) 0.1604(3) 0.92961(19) 0.2597(19) Uani 1 1 d .
B B 0.5856(4) 0.7279(4) 0.7541(3) 0.0445(12) Uani 1 1 d .
C11B C 0.4978(4) 0.7419(3) 0.8030(2) 0.0429(10) Uani 1 1 d .
C12B C 0.5320(4) 0.7647(3) 0.8843(2) 0.0514(11) Uani 1 1 d .
H12B H 0.6112 0.7767 0.9143 0.062 Uiso 1 1 calc R
C13B C 0.4532(5) 0.7706(3) 0.9231(3) 0.0595(12) Uani 1 1 d .
H13B H 0.4801 0.7878 0.9778 0.071 Uiso 1 1 calc R
C14B C 0.3363(5) 0.7511(3) 0.8803(3) 0.0608(13) Uani 1 1 d .
H14B H 0.2829 0.7543 0.9056 0.073 Uiso 1 1 calc R
C15B C 0.2985(4) 0.7265(3) 0.7994(3) 0.0616(13) Uani 1 1 d .
H15B H 0.2191 0.7135 0.7698 0.074 Uiso 1 1 calc R
C16B C 0.3774(4) 0.7210(3) 0.7623(3) 0.0530(11) Uani 1 1 d .
H16B H 0.3494 0.7026 0.7076 0.064 Uiso 1 1 calc R
C21B C 0.7230(4) 0.7830(3) 0.8058(2) 0.0487(11) Uani 1 1 d .
C22B C 0.7537(4) 0.8765(4) 0.8566(3) 0.0635(13) Uani 1 1 d .
H22B H 0.6944 0.9067 0.8646 0.076 Uiso 1 1 calc R
C23B C 0.8688(6) 0.9275(5) 0.8963(3) 0.0869(19) Uani 1 1 d .
H23B H 0.8853 0.9899 0.9301 0.104 Uiso 1 1 calc R
C24B C 0.9563(6) 0.8845(6) 0.8848(4) 0.098(2) Uani 1 1 d .
H24B H 1.0335 0.9171 0.9109 0.118 Uiso 1 1 calc R
C25B C 0.9300(5) 0.7926(5) 0.8343(4) 0.097(2) Uani 1 1 d .
H25B H 0.9897 0.7637 0.8255 0.117 Uiso 1 1 calc R
C26B C 0.8154(4) 0.7426(4) 0.7963(3) 0.0753(15) Uani 1 1 d .
H26B H 0.8001 0.6799 0.7632 0.090 Uiso 1 1 calc R
C31B C 0.5492(3) 0.7773(3) 0.6789(2) 0.0470(10) Uani 1 1 d .
C32B C 0.5860(4) 0.7494(4) 0.6158(3) 0.0631(13) Uani 1 1 d .
H32B H 0.6311 0.7011 0.6167 0.076 Uiso 1 1 calc R
C33B C 0.5584(5) 0.7899(5) 0.5526(3) 0.0831(17) Uani 1 1 d .
H33B H 0.5843 0.7683 0.5118 0.100 Uiso 1 1 calc R
C34B C 0.4931(5) 0.8619(5) 0.5490(3) 0.0843(19) Uani 1 1 d .
H34B H 0.4729 0.8882 0.5054 0.101 Uiso 1 1 calc R
C35B C 0.4580(5) 0.8947(4) 0.6106(4) 0.0794(16) Uani 1 1 d .
H35B H 0.4155 0.9448 0.6100 0.095 Uiso 1 1 calc R
C36B C 0.4868(4) 0.8521(3) 0.6744(3) 0.0584(12) Uani 1 1 d .
H36B H 0.4626 0.8753 0.7158 0.070 Uiso 1 1 calc R
C41B C 0.5735(4) 0.6083(3) 0.7267(3) 0.0496(11) Uani 1 1 d .
C42B C 0.6283(4) 0.5574(4) 0.7814(3) 0.0664(14) Uani 1 1 d .
H42B H 0.6739 0.5930 0.8326 0.080 Uiso 1 1 calc R
C43B C 0.6168(5) 0.4555(5) 0.7618(5) 0.090(2) Uani 1 1 d .
H43B H 0.6550 0.4243 0.7996 0.108 Uiso 1 1 calc R
C44B C 0.5486(6) 0.3999(5) 0.6861(6) 0.105(3) Uani 1 1 d .
H44B H 0.5422 0.3318 0.6726 0.127 Uiso 1 1 calc R
C45B C 0.4920(5) 0.4463(4) 0.6325(5) 0.097(2) Uani 1 1 d .
H45B H 0.4447 0.4097 0.5820 0.116 Uiso 1 1 calc R
C46B C 0.5038(4) 0.5491(3) 0.6524(3) 0.0659(14) Uani 1 1 d .
H46B H 0.4635 0.5789 0.6143 0.079 Uiso 1 1 calc R

loop_
_atom_site_aniso_label
_atom_site_aniso_U_11
_atom_site_aniso_U_22
_atom_site_aniso_U_33
_atom_site_aniso_U_23
_atom_site_aniso_U_13
_atom_site_aniso_U_12
Ru 0.03406(19) 0.0410(2) 0.03403(19) 0.00731(14) 0.00987(14) 0.00211(13)
C61 0.050(3) 0.075(4) 0.050(3) 0.021(3) -0.004(2) -0.004(3)
C62 0.040(3) 0.068(3) 0.064(3) 0.003(3) -0.005(2) 0.014(2)
C63 0.034(3) 0.103(4) 0.059(3) 0.019(3) 0.009(2) -0.011(3)
C64 0.050(3) 0.049(3) 0.072(4) 0.005(3) -0.007(3) -0.011(2)
C65 0.054(3) 0.085(4) 0.039(3) -0.013(3) 0.002(2) -0.004(3)
N1 0.0352(19) 0.0406(19) 0.046(2) 0.0095(16) 0.0138(17) 0.0001(15)
N2 0.0396(19) 0.044(2) 0.040(2) 0.0128(16) 0.0100(17) 0.0026(16)
C3 0.048(3) 0.052(3) 0.045(3) 0.020(2) 0.009(2) 0.003(2)
C4 0.066(3) 0.059(3) 0.059(3) 0.031(2) 0.011(3) -0.008(2)
C5 0.054(3) 0.054(3) 0.063(3) 0.022(2) 0.009(3) -0.009(2)
C6 0.059(3) 0.058(3) 0.044(3) 0.024(2) 0.019(2) 0.014(2)
C7 0.072(4) 0.098(4) 0.063(4) 0.029(3) 0.029(3) 0.031(3)
C8 0.116(6) 0.123(6) 0.068(4) 0.025(4) 0.041(4) 0.060(5)
C9 0.128(6) 0.075(4) 0.056(4) 0.009(3) 0.023(4) 0.034(4)
C10 0.081(4) 0.072(4) 0.054(3) 0.014(3) 0.008(3) 0.018(3)
C11 0.059(3) 0.052(3) 0.041(3) 0.020(2) 0.013(2) 0.008(2)
C12 0.051(3) 0.060(3) 0.045(3) 0.023(2) 0.011(2) 0.010(2)
C13 0.054(3) 0.096(4) 0.057(3) 0.027(3) 0.013(3) 0.014(3)
C14 0.076(4) 0.149(6) 0.066(4) 0.039(4) 0.027(3) 0.056(4)
C15 0.105(5) 0.143(6) 0.063(4) 0.021(4) 0.029(4) 0.075(5)
C16 0.090(4) 0.085(4) 0.054(3) 0.004(3) 0.009(3) 0.035(3)
C17 0.058(3) 0.058(3) 0.044(3) 0.022(2) 0.010(2) 0.016(2)
P1 0.0379(6) 0.0396(6) 0.0348(6) 0.0077(5) 0.0144(5) 0.0007(5)
C21 0.053(3) 0.036(2) 0.038(2) 0.0055(18) 0.017(2) -0.0029(19)
C22 0.065(3) 0.050(3) 0.044(3) 0.011(2) 0.023(2) 0.007(2)
C23 0.088(4) 0.054(3) 0.043(3) 0.016(2) 0.021(3) -0.001(3)
C24 0.103(4) 0.054(3) 0.054(3) 0.022(3) 0.014(3) 0.016(3)
C25 0.102(4) 0.066(3) 0.072(4) 0.028(3) 0.033(3) 0.039(3)
C26 0.076(3) 0.056(3) 0.053(3) 0.021(2) 0.029(3) 0.022(3)
C31 0.043(2) 0.045(2) 0.040(2) 0.0026(19) 0.019(2) -0.0029(19)
C32 0.058(3) 0.060(3) 0.057(3) 0.009(2) 0.027(2) -0.008(2)
C33 0.073(4) 0.082(4) 0.059(3) 0.001(3) 0.032(3) -0.032(3)
C34 0.052(3) 0.090(4) 0.064(4) -0.010(3) 0.022(3) -0.029(3)
C35 0.043(3) 0.087(4) 0.071(4) 0.010(3) 0.006(3) -0.008(3)
C36 0.044(3) 0.067(3) 0.069(3) 0.019(3) 0.010(2) -0.006(2)
C41 0.041(2) 0.045(2) 0.032(2) 0.0112(18) 0.0135(19) 0.0057(18)
C42 0.055(3) 0.062(3) 0.041(3) -0.001(2) 0.017(2) -0.001(2)
C43 0.069(3) 0.065(3) 0.043(3) -0.009(2) 0.014(3) 0.006(3)
C44 0.076(4) 0.079(4) 0.046(3) 0.012(3) 0.032(3) 0.023(3)
C45 0.068(3) 0.073(3) 0.060(3) 0.018(3) 0.041(3) 0.010(3)
C46 0.060(3) 0.052(3) 0.050(3) 0.008(2) 0.029(2) 0.004(2)
P2 0.0504(7) 0.0560(7) 0.0600(8) 0.0126(6) 0.0296(6) 0.0101(6)
O21 0.103(3) 0.087(3) 0.097(3) 0.034(2) 0.069(3) 0.015(2)
O22 0.097(3) 0.065(2) 0.097(3) 0.007(2) 0.065(2) 0.020(2)
O23 0.0415(19) 0.117(3) 0.087(3) 0.023(2) 0.0291(19) 0.0285(19)
C51 0.253(11) 0.151(8) 0.122(7) 0.060(6) 0.120(8) 0.035(7)
C52 0.159(7) 0.057(4) 0.175(7) 0.020(4) 0.104(6) 0.028(4)
C53 0.053(4) 0.178(7) 0.161(7) 0.054(6) 0.051(4) 0.046(4)
Cl1 0.164(2) 0.203(3) 0.217(3) 0.098(2) 0.098(2) 0.097(2)
C1S 0.319(14) 0.213(11) 0.143(8) 0.097(8) 0.130(9) 0.166(11)
Cl2 0.357(5) 0.306(4) 0.141(2) 0.018(3) 0.137(3) 0.091(4)
B 0.043(3) 0.046(3) 0.042(3) 0.006(2) 0.014(2) 0.008(2)
C11B 0.048(3) 0.034(2) 0.044(3) 0.0104(18) 0.015(2) 0.0044(18)
C12B 0.055(3) 0.056(3) 0.044(3) 0.017(2) 0.016(2) 0.014(2)
C13B 0.079(4) 0.061(3) 0.047(3) 0.019(2) 0.031(3) 0.017(3)
C14B 0.072(4) 0.046(3) 0.079(4) 0.019(3) 0.044(3) 0.015(2)
C15B 0.050(3) 0.058(3) 0.073(4) 0.009(3) 0.025(3) 0.002(2)
C16B 0.053(3) 0.053(3) 0.049(3) 0.007(2) 0.018(2) 0.003(2)
C21B 0.049(3) 0.055(3) 0.039(2) 0.014(2) 0.014(2) 0.000(2)
C22B 0.070(3) 0.064(3) 0.047(3) 0.011(2) 0.019(3) -0.012(3)
C23B 0.089(5) 0.097(4) 0.051(3) 0.013(3) 0.016(3) -0.033(4)
C24B 0.060(4) 0.128(6) 0.077(4) 0.036(4) 0.000(3) -0.037(4)
C25B 0.045(3) 0.125(6) 0.117(5) 0.046(5) 0.018(4) 0.002(3)
C26B 0.049(3) 0.081(4) 0.089(4) 0.018(3) 0.021(3) 0.005(3)
C31B 0.040(2) 0.049(3) 0.041(2) 0.008(2) 0.008(2) -0.004(2)
C32B 0.072(3) 0.067(3) 0.052(3) 0.016(2) 0.027(3) 0.006(3)
C33B 0.091(4) 0.099(5) 0.060(4) 0.026(3) 0.034(3) -0.006(4)
C34B 0.078(4) 0.101(5) 0.054(4) 0.042(3) 0.001(3) -0.027(4)
C35B 0.065(3) 0.074(4) 0.096(5) 0.044(3) 0.013(3) 0.006(3)
C36B 0.058(3) 0.057(3) 0.058(3) 0.018(2) 0.018(2) 0.008(2)
C41B 0.039(2) 0.049(3) 0.066(3) 0.014(2) 0.026(2) 0.005(2)
C42B 0.056(3) 0.068(3) 0.095(4) 0.035(3) 0.042(3) 0.020(3)
C43B 0.067(4) 0.076(4) 0.180(7) 0.071(5) 0.082(5) 0.040(3)
C44B 0.079(5) 0.055(4) 0.205(9) 0.027(5) 0.083(6) 0.014(4)
C45B 0.070(4) 0.054(4) 0.148(6) -0.020(4) 0.049(4) -0.009(3)
C46B 0.053(3) 0.053(3) 0.085(4) 0.003(3) 0.027(3) 0.006(2)

loop_
_atom_type_symbol
_atom_type_description
_atom_type_scat_dispersion_real
_atom_type_scat_dispersion_imag
_atom_type_scat_source
C C 0.0033 0.0016 'International Tables Vol C Tables 4.2.6.8 and 6.1.1.4'
H H 0.0000 0.0000 'International Tables Vol C Tables 4.2.6.8 and 6.1.1.4'
B B 0.0013 0.0007 'International Tables Vol C Tables 4.2.6.8 and 6.1.1.4'
N N 0.0061 0.0033 'International Tables Vol C Tables 4.2.6.8 and 6.1.1.4'
O O 0.0106 0.0060 'International Tables Vol C Tables 4.2.6.8 and 6.1.1.4'
P P 0.1023 0.0942 'International Tables Vol C Tables 4.2.6.8 and 6.1.1.4'
Cl Cl 0.1484 0.1585 'International Tables Vol C Tables 4.2.6.8 and 6.1.1.4'
Ru Ru -1.2594 0.8363 'International Tables Vol C Tables 4.2.6.8 and 6.1.1.4'

loop_
_geom_angle_atom_site_label_1
_geom_angle_atom_site_label_2
_geom_angle_atom_site_label_3
_geom_angle
CT1 Ru N1 125.90(9)
CT1 Ru C61 32.65(13)
N1 Ru C61 157.95(16)
CT1 Ru C65 32.03(14)
N1 Ru C65 133.25(19)
C61 Ru C65 36.50(18)
CT1 Ru P2 121.75(5)
N1 Ru P2 93.57(10)
C61 Ru P2 104.45(16)
C65 Ru P2 89.89(15)
CT1 Ru C62 32.37(13)
N1 Ru C62 124.79(18)
C61 Ru C62 37.00(17)
C65 Ru C62 60.91(19)
P2 Ru C62 141.24(16)
CT1 Ru C64 32.27(14)
N1 Ru C64 100.72(17)
C61 Ru C64 61.26(19)
C65 Ru C64 36.33(18)
P2 Ru C64 110.68(16)
C62 Ru C64 61.17(19)
CT1 Ru C63 32.13(14)
N1 Ru C63 96.71(16)
C61 Ru C63 61.29(19)
C65 Ru C63 60.70(19)
P2 Ru C63 147.16(16)
C62 Ru C63 36.47(18)
C64 Ru C63 36.69(18)
CT1 Ru P1 123.88(3)
N1 Ru P1 89.53(10)
C61 Ru P1 101.93(15)
C65 Ru P1 136.87(17)
P2 Ru P1 92.90(5)
C62 Ru P1 92.80(14)
C64 Ru P1 153.39(15)
C63 Ru P1 118.22(17)
C65 C61 C62 107.5(5)
C65 C61 Ru 72.2(3)
C62 C61 Ru 72.1(3)
C63 C62 C61 107.8(5)
C63 C62 Ru 72.1(3)
C61 C62 Ru 70.9(3)
C62 C63 C64 108.1(5)
C62 C63 Ru 71.4(3)
C64 C63 Ru 71.6(3)
C65 C64 C63 107.3(5)
C65 C64 Ru 71.3(3)
C63 C64 Ru 71.7(3)
C61 C65 C64 109.3(5)
C61 C65 Ru 71.3(3)
C64 C65 Ru 72.3(3)
N2 N1 C5 110.0(3)
N2 N1 Ru 126.4(2)
C5 N1 Ru 123.6(3)
N1 N2 C3 109.7(3)
C4 C3 N2 102.4(3)
C4 C3 C17 117.6(4)
N2 C3 C17 104.5(3)
C4 C3 C6 120.7(4)
N2 C3 C6 109.2(3)
C17 C3 C6 101.3(3)
C5 C4 C3 108.5(4)
C4 C5 N1 109.2(4)
C7 C6 C11 121.2(5)
C7 C6 C3 128.7(4)
C11 C6 C3 110.1(4)
C6 C7 C8 118.3(5)
C9 C8 C7 121.7(6)
C8 C9 C10 120.2(5)
C9 C10 C11 119.6(5)
C6 C11 C10 119.0(5)
C6 C11 C12 108.9(4)
C10 C11 C12 132.0(5)
C13 C12 C17 119.9(5)
C13 C12 C11 131.2(4)
C17 C12 C11 108.9(4)
C14 C13 C12 118.5(5)
C15 C14 C13 121.7(5)
C14 C15 C16 120.5(6)
C17 C16 C15 118.3(5)
C16 C17 C12 121.1(5)
C16 C17 C3 129.0(4)
C12 C17 C3 109.6(4)
C21 P1 C31 102.40(19)
C21 P1 C41 102.11(19)
C31 P1 C41 101.16(18)
C21 P1 Ru 109.60(13)
C31 P1 Ru 124.65(14)
C41 P1 Ru 114.17(13)
C26 C21 C22 118.0(4)
C26 C21 P1 123.1(3)
C22 C21 P1 118.8(3)
C23 C22 C21 120.9(4)
C24 C23 C22 120.3(5)
C23 C24 C25 120.1(5)
C24 C25 C26 120.5(5)
C25 C26 C21 120.2(4)
C36 C31 C32 117.9(4)
C36 C31 P1 119.3(3)
C32 C31 P1 122.6(3)
C33 C32 C31 120.8(5)
C34 C33 C32 120.5(5)
C33 C34 C35 119.7(5)
C34 C35 C36 120.3(5)
C31 C36 C35 120.8(5)
C46 C41 C42 118.1(4)
C46 C41 P1 119.2(3)
C42 C41 P1 122.3(3)
C43 C42 C41 121.6(4)
C44 C43 C42 120.0(4)
C43 C44 C45 119.6(4)
C44 C45 C46 120.6(4)
C41 C46 C45 120.1(4)
O23 P2 O21 102.5(2)
O23 P2 O22 104.3(2)
O21 P2 O22 97.5(2)
O23 P2 Ru 113.72(14)
O21 P2 Ru 119.18(15)
O22 P2 Ru 117.06(14)
C51 O21 P2 126.9(5)
C52 O22 P2 119.4(4)
C53 O23 P2 124.0(4)
Cl2 C1S Cl1 119.3(6)
C41B B C11B 104.1(3)
C41B B C31B 112.4(4)
C11B B C31B 111.5(3)
C41B B C21B 111.0(3)
C11B B C21B 114.1(3)
C31B B C21B 104.0(3)
C12B C11B C16B 114.9(4)
C12B C11B B 125.2(4)
C16B C11B B 119.7(4)
C11B C12B C13B 123.0(4)
C14B C13B C12B 119.7(4)
C13B C14B C15B 119.2(5)
C16B C15B C14B 120.3(5)
C15B C16B C11B 122.9(4)
C26B C21B C22B 115.1(4)
C26B C21B B 122.2(4)
C22B C21B B 122.5(4)
C21B C22B C23B 123.6(5)
C24B C23B C22B 118.9(6)
C23B C24B C25B 119.6(6)
C24B C25B C26B 120.6(6)
C21B C26B C25B 122.2(6)
C36B C31B C32B 114.8(4)
C36B C31B B 123.7(4)
C32B C31B B 121.3(4)
C33B C32B C31B 122.8(5)
C34B C33B C32B 120.8(5)
C33B C34B C35B 118.9(5)
C34B C35B C36B 119.5(5)
C31B C36B C35B 123.2(5)
C46B C41B C42B 115.1(4)
C46B C41B B 124.6(4)
C42B C41B B 120.1(4)
C43B C42B C41B 122.3(6)
C42B C43B C44B 120.4(6)
C45B C44B C43B 118.9(6)
C44B C45B C46B 120.6(7)
C41B C46B C45B 122.7(6)

loop_
_geom_bond_atom_site_label_1
_geom_bond_atom_site_label_2
_geom_bond_distance
Ru CT1 1.8803(9)
Ru N1 2.065(3)
Ru C61 2.209(5)
Ru C65 2.219(4)
Ru P2 2.2216(16)
Ru C62 2.224(4)
Ru C64 2.232(4)
Ru C63 2.234(5)
Ru P1 2.3608(16)
C61 C65 1.387(7)
C61 C62 1.407(7)
C62 C63 1.395(7)
C63 C64 1.406(7)
C64 C65 1.388(7)
N1 N2 1.260(4)
N1 C5 1.452(5)
N2 C3 1.497(5)
C3 C4 1.473(6)
C3 C17 1.524(6)
C3 C6 1.528(6)
C4 C5 1.313(6)
C6 C7 1.368(6)
C6 C11 1.394(6)
C7 C8 1.387(8)
C8 C9 1.361(8)
C9 C10 1.375(8)
C10 C11 1.396(6)
C11 C12 1.452(6)
C12 C13 1.375(6)
C12 C17 1.402(6)
C13 C14 1.375(7)
C14 C15 1.371(8)
C15 C16 1.385(8)
C16 C17 1.370(6)
P1 C21 1.834(4)
P1 C31 1.835(4)
P1 C41 1.837(4)
C21 C26 1.382(6)
C21 C22 1.391(6)
C22 C23 1.369(6)
C23 C24 1.354(7)
C24 C25 1.364(7)
C25 C26 1.377(6)
C31 C36 1.371(6)
C31 C32 1.391(6)
C32 C33 1.382(6)
C33 C34 1.353(7)
C34 C35 1.369(7)
C35 C36 1.388(6)
C41 C46 1.376(5)
C41 C42 1.382(6)
C42 C43 1.375(6)
C43 C44 1.359(6)
C44 C45 1.374(6)
C45 C46 1.388(6)
P2 O23 1.571(4)
P2 O21 1.572(4)
P2 O22 1.614(4)
O21 C51 1.386(7)
O22 C52 1.423(7)
O23 C53 1.434(6)
Cl1 C1S 1.666(9)
C1S Cl2 1.655(9)
B C41B 1.637(6)
B C11B 1.638(6)
B C31B 1.642(6)
B C21B 1.655(6)
C11B C12B 1.386(6)
C11B C16B 1.396(6)
C12B C13B 1.392(6)
C13B C14B 1.366(6)
C14B C15B 1.376(7)
C15B C16B 1.371(6)
C21B C26B 1.383(6)
C21B C22B 1.388(6)
C22B C23B 1.397(7)
C23B C24B 1.358(9)
C24B C25B 1.373(9)
C25B C26B 1.385(7)
C31B C36B 1.380(6)
C31B C32B 1.395(6)
C32B C33B 1.371(7)
C33B C34B 1.369(8)
C34B C35B 1.372(8)
C35B C36B 1.398(7)
C41B C46B 1.393(6)
C41B C42B 1.402(6)
C42B C43B 1.389(7)
C43B C44B 1.390(9)
C44B C45B 1.351(9)
C45B C46B 1.402(7)
